data_8104157
loop_
_publ_author_name
'Range, K.J.'
'Rau, F.'
'Klement, U.'

_publ_section_title
;
 Crystal structure of thulium sulfide (5/7), Tm5 S7
;
_journal_name_full 'Zeitschrift fuer Kristallographie (149,1979-)'
_journal_page_first 97
_journal_page_last 98
_journal_volume 208
_journal_year 1993
_chemical_formula_sum 'S7 Tm5'
_chemical_name_systematic 'Tm5 S7'
_space_group_IT_number 12
_symmetry_space_group_name_Hall '-C 2y'
_symmetry_space_group_name_H-M 'C 1 2/m 1'
_cell_angle_alpha 90
_cell_angle_beta 105.45
_cell_angle_gamma 90
_cell_formula_units_Z 2
_cell_length_a 12.455
_cell_length_b 3.7398
_cell_length_c 11.268
_cell_volume 505.888
_citation_journal_id_ASTM ZEKRDZ
_cod_data_source_file Range_ZEKRDZ_1993_1557.cif
_cod_data_source_block S7Tm5
_cod_database_code 8104157

loop_
_symmetry_equiv_pos_as_xyz
x,y,z
-x,y,-z
-x,-y,-z
x,-y,z
x+1/2,y+1/2,z
-x+1/2,y+1/2,-z
-x+1/2,-y+1/2,-z
x+1/2,-y+1/2,z

loop_
_atom_site_label
_atom_site_type_symbol
_atom_site_fract_x
_atom_site_fract_y
_atom_site_fract_z
_atom_site_occupancy
_atom_site_U_iso_or_equiv
S4 S-2 0.491 0 0.4838 0.5 0.0
S1 S-2 0.3406 0 0.9489 1 0.0
Tm1 Tm+2 0 0 0 1 0.0
S3 S-2 0.9635 0 0.2152 1 0.0
Tm2 Tm+2 0.69433 0 0.80559 1 0.0
Tm3 Tm+2 0.88651 0 0.57663 1 0.0
S2 S-2 0.2593 0 0.6444 1 0.0
